data_7122401
loop_
_publ_author_name
'Lee, Young Hoon'
'Jana, Saibal'
'Lee, Heechai'
'Lee, Sang Uck'
'Lee, Min Hyung'

_publ_section_title
;
 Rational design of time-resolved turn-on fluorescence sensors: exploiting
 delayed fluorescence for hydrogen peroxide sensing.
;
_journal_issue 85
_journal_name_full 'Chemical communications (Cambridge, England)'
_journal_page_first 12069
_journal_page_last 12072
_journal_paper_doi 10.1039/c8cc07397j
_journal_volume 54
_journal_year 2018
_chemical_formula_sum 'C36 H34 B N'
_chemical_formula_weight 491.45
_space_group_crystal_system monoclinic
_space_group_IT_number 14
_space_group_name_Hall '-P 2ybc'
_space_group_name_H-M_alt 'P 1 21/c 1'
_symmetry_space_group_name_Hall '-P 2ybc'
_symmetry_space_group_name_H-M 'P 1 21/c 1'
_atom_sites_solution_hydrogens geom
_audit_creation_method SHELXL-2014/7
_audit_update_record
;
2018-07-12 deposited with the CCDC.
2018-09-30 downloaded from the CCDC.
;
_cell_angle_alpha 90
_cell_angle_beta 100.2920(10)
_cell_angle_gamma 90
_cell_formula_units_Z 4
_cell_length_a 15.7787(2)
_cell_length_b 8.2376(2)
_cell_length_c 21.5820(3)
_cell_measurement_reflns_used 6341
_cell_measurement_temperature 173(2)
_cell_measurement_theta_max 27.27
_cell_measurement_theta_min 2.51
_cell_volume 2760.06(9)
_computing_cell_refinement 'Bruker SAINT'
_computing_data_collection 'Bruker APEX2'
_computing_data_reduction 'Bruker SAINT'
_computing_molecular_graphics 'Bruker SHELXTL'
_computing_publication_material 'Bruker SHELXTL'
_computing_structure_refinement 'SHELXL-2014/7 (Sheldrick, 2014)'
_computing_structure_solution 'SHELXS-97 (Sheldrick 2008)'
_diffrn_ambient_temperature 173(2)
_diffrn_measured_fraction_theta_full 0.999
_diffrn_measured_fraction_theta_max 0.997
_diffrn_measurement_device_type 'Bruker APEX-II CCD'
_diffrn_measurement_method '\f and \w scans'
_diffrn_radiation_type MoK\a
_diffrn_radiation_wavelength 0.71073
_diffrn_reflns_av_R_equivalents 0.0415
_diffrn_reflns_av_unetI/netI 0.0438
_diffrn_reflns_Laue_measured_fraction_full 0.999
_diffrn_reflns_Laue_measured_fraction_max 0.997
_diffrn_reflns_limit_h_max 20
_diffrn_reflns_limit_h_min -20
_diffrn_reflns_limit_k_max 10
_diffrn_reflns_limit_k_min -10
_diffrn_reflns_limit_l_max 28
_diffrn_reflns_limit_l_min -27
_diffrn_reflns_number 25167
_diffrn_reflns_point_group_measured_fraction_full 0.999
_diffrn_reflns_point_group_measured_fraction_max 0.997
_diffrn_reflns_theta_full 25.242
_diffrn_reflns_theta_max 27.480
_diffrn_reflns_theta_min 1.918
_exptl_absorpt_coefficient_mu 0.067
_exptl_absorpt_correction_T_max 0.7456
_exptl_absorpt_correction_T_min 0.7089
_exptl_absorpt_correction_type multi-scan
_exptl_absorpt_process_details '(SADABS; Sheldrick, 2014)'
_exptl_crystal_colour colourless
_exptl_crystal_density_diffrn 1.183
_exptl_crystal_description Plate
_exptl_crystal_F_000 1048
_exptl_crystal_preparation Luminescent
_exptl_crystal_size_max 0.409
_exptl_crystal_size_mid 0.182
_exptl_crystal_size_min 0.066
_refine_diff_density_max 0.454
_refine_diff_density_min -0.420
_refine_diff_density_rms 0.055
_refine_ls_extinction_method none
_refine_ls_goodness_of_fit_ref 1.069
_refine_ls_hydrogen_treatment constr
_refine_ls_matrix_type full
_refine_ls_number_parameters 343
_refine_ls_number_reflns 6309
_refine_ls_number_restraints 0
_refine_ls_restrained_S_all 1.069
_refine_ls_R_factor_all 0.0827
_refine_ls_R_factor_gt 0.0597
_refine_ls_shift/su_max 0.000
_refine_ls_shift/su_mean 0.000
_refine_ls_structure_factor_coef Fsqd
_refine_ls_weighting_details 'w=1/[\s^2^(Fo^2^)+(0.0902P)^2^+1.5046P] where P=(Fo^2^+2Fc^2^)/3'
_refine_ls_weighting_scheme calc
_refine_ls_wR_factor_gt 0.1731
_refine_ls_wR_factor_ref 0.1877
_reflns_Friedel_coverage 0.000
_reflns_number_gt 4598
_reflns_number_total 6309
_reflns_threshold_expression 'I > 2\s(I)'
_cod_data_source_file c8cc07397j2.cif
_cod_data_source_block czmb
_cod_depositor_comments 'Adding full bibliography for 7122400--7122402.cif.'
_cod_database_code 7122401
_shelx_shelxl_version_number 2014/7
_shelx_space_group_comment
; 
The symmetry employed for this shelxl refinement is uniquely defined 
by the following loop, which should always be used as a source of 
symmetry information in preference to the above space-group names. 
They are only intended as comments. 
;
_shelx_estimated_absorpt_t_min 0.973
_shelx_estimated_absorpt_t_max 0.996

loop_
_space_group_symop_operation_xyz
'x, y, z'
'-x, y+1/2, -z+1/2'
'-x, -y, -z'
'x, -y-1/2, z-1/2'

loop_
_atom_site_label
_atom_site_type_symbol
_atom_site_fract_x
_atom_site_fract_y
_atom_site_fract_z
_atom_site_U_iso_or_equiv
_atom_site_adp_type
_atom_site_occupancy
_atom_site_site_symmetry_order
_atom_site_calc_flag
_atom_site_refinement_flags_posn
_atom_site_refinement_flags_adp
B1 B 0.77260(12) 0.6099(3) 0.77055(9) 0.0233(4) Uani 1 1 d . .
N1 N 0.53601(9) 0.7453(2) 0.59059(7) 0.0272(4) Uani 1 1 d . .
C1 C 0.65520(12) 0.8891(3) 0.54960(9) 0.0315(5) Uani 1 1 d . .
H1A H 0.6906 0.9045 0.5896 0.038 Uiso 1 1 calc R U
C2 C 0.67995(13) 0.9460(3) 0.49526(10) 0.0378(5) Uani 1 1 d . .
H2A H 0.7329 1.0027 0.4980 0.045 Uiso 1 1 calc R U
C3 C 0.62818(14) 0.9214(3) 0.43645(10) 0.0378(5) Uani 1 1 d . .
H3A H 0.6469 0.9604 0.3997 0.045 Uiso 1 1 calc R U
C4 C 0.55083(14) 0.8418(3) 0.43072(9) 0.0347(5) Uani 1 1 d . .
H4A H 0.5160 0.8265 0.3904 0.042 Uiso 1 1 calc R U
C5 C 0.37394(13) 0.6429(3) 0.45762(10) 0.0376(5) Uani 1 1 d . .
H5A H 0.3667 0.6558 0.4132 0.045 Uiso 1 1 calc R U
C6 C 0.31118(14) 0.5670(3) 0.48425(11) 0.0453(6) Uani 1 1 d . .
H6A H 0.2606 0.5274 0.4580 0.054 Uiso 1 1 calc R U
C7 C 0.32155(14) 0.5480(3) 0.54935(12) 0.0430(6) Uani 1 1 d . .
H7A H 0.2778 0.4948 0.5668 0.052 Uiso 1 1 calc R U
C8 C 0.39396(12) 0.6048(3) 0.58919(10) 0.0349(5) Uani 1 1 d . .
H8A H 0.4004 0.5921 0.6335 0.042 Uiso 1 1 calc R U
C9 C 0.57720(11) 0.8090(3) 0.54376(8) 0.0259(4) Uani 1 1 d . .
C10 C 0.52381(12) 0.7837(3) 0.48464(8) 0.0270(4) Uani 1 1 d . .
C11 C 0.44796(12) 0.7005(3) 0.49639(9) 0.0276(4) Uani 1 1 d . .
C12 C 0.45673(11) 0.6807(3) 0.56214(9) 0.0269(4) Uani 1 1 d . .
C13 C 0.56868(11) 0.7525(3) 0.65619(8) 0.0259(4) Uani 1 1 d . .
C18 C 0.52125(12) 0.8274(3) 0.69660(9) 0.0316(5) Uani 1 1 d . .
H18A H 0.4667 0.8739 0.6804 0.038 Uiso 1 1 calc R U
C17 C 0.55400(12) 0.8340(3) 0.76052(9) 0.0326(5) Uani 1 1 d . .
H17A H 0.5214 0.8837 0.7883 0.039 Uiso 1 1 calc R U
C16 C 0.63415(12) 0.7684(3) 0.78412(9) 0.0289(5) Uani 1 1 d . .
H16A H 0.6564 0.7760 0.8279 0.035 Uiso 1 1 calc R U
C15 C 0.68309(11) 0.6908(3) 0.74454(8) 0.0251(4) Uani 1 1 d . .
C14 C 0.64809(11) 0.6837(3) 0.68006(8) 0.0262(4) Uani 1 1 d . .
H14A H 0.6794 0.6307 0.6522 0.031 Uiso 1 1 calc R U
C19 C 0.80688(10) 0.4788(3) 0.72824(8) 0.0233(4) Uani 1 1 d . .
C20 C 0.76063(11) 0.3343(3) 0.71024(8) 0.0255(4) Uani 1 1 d . .
C21 C 0.79221(12) 0.2221(3) 0.67205(9) 0.0313(5) Uani 1 1 d . .
H21A H 0.7608 0.1248 0.6610 0.038 Uiso 1 1 calc R U
C22 C 0.86790(13) 0.2476(3) 0.64959(9) 0.0347(5) Uani 1 1 d . .
C23 C 0.91247(12) 0.3903(3) 0.66603(9) 0.0318(5) Uani 1 1 d . .
H23A H 0.9638 0.4109 0.6501 0.038 Uiso 1 1 calc R U
C24 C 0.88417(11) 0.5046(3) 0.70520(8) 0.0279(4) Uani 1 1 d . .
C25 C 0.67660(12) 0.2955(3) 0.73146(10) 0.0331(5) Uani 1 1 d . .
H25A H 0.6617 0.3840 0.7579 0.050 Uiso 1 1 calc R U
H25B H 0.6309 0.2831 0.6945 0.050 Uiso 1 1 calc R U
H25C H 0.6827 0.1942 0.7557 0.050 Uiso 1 1 calc R U
C26 C 0.90039(18) 0.1238(4) 0.60790(14) 0.0623(8) Uani 1 1 d . .
H26A H 0.8607 0.0314 0.6014 0.094 Uiso 1 1 calc R U
H26B H 0.9039 0.1733 0.5672 0.094 Uiso 1 1 calc R U
H26C H 0.9577 0.0863 0.6280 0.094 Uiso 1 1 calc R U
C27 C 0.93549(14) 0.6592(3) 0.72005(12) 0.0437(6) Uani 1 1 d . .
H27A H 0.9080 0.7274 0.7480 0.066 Uiso 1 1 calc R U
H27B H 0.9942 0.6323 0.7409 0.066 Uiso 1 1 calc R U
H27C H 0.9376 0.7181 0.6809 0.066 Uiso 1 1 calc R U
C28 C 0.82308(10) 0.6626(2) 0.83763(8) 0.0228(4) Uani 1 1 d . .
C29 C 0.84038(11) 0.8275(3) 0.85226(9) 0.0262(4) Uani 1 1 d . .
C30 C 0.87759(11) 0.8727(3) 0.91316(9) 0.0300(5) Uani 1 1 d . .
H30A H 0.8894 0.9842 0.9221 0.036 Uiso 1 1 calc R U
C31 C 0.89798(12) 0.7601(3) 0.96131(9) 0.0322(5) Uani 1 1 d . .
C32 C 0.88452(11) 0.5988(3) 0.94630(9) 0.0295(5) Uani 1 1 d . .
H32A H 0.9007 0.5197 0.9782 0.035 Uiso 1 1 calc R U
C33 C 0.84805(11) 0.5472(3) 0.88597(8) 0.0253(4) Uani 1 1 d . .
C34 C 0.82268(14) 0.9599(3) 0.80365(10) 0.0371(5) Uani 1 1 d . .
H34A H 0.7966 0.9128 0.7630 0.056 Uiso 1 1 calc R U
H34B H 0.7831 1.0394 0.8166 0.056 Uiso 1 1 calc R U
H34C H 0.8768 1.0138 0.7997 0.056 Uiso 1 1 calc R U
C35 C 0.93231(18) 0.8122(4) 1.02805(11) 0.0543(7) Uani 1 1 d . .
H35A H 0.9377 0.9307 1.0297 0.081 Uiso 1 1 calc R U
H35B H 0.8926 0.7769 1.0555 0.081 Uiso 1 1 calc R U
H35C H 0.9890 0.7629 1.0423 0.081 Uiso 1 1 calc R U
C36 C 0.83403(16) 0.3679(3) 0.87533(10) 0.0402(5) Uani 1 1 d . .
H36A H 0.8082 0.3484 0.8312 0.060 Uiso 1 1 calc R U
H36B H 0.8894 0.3112 0.8852 0.060 Uiso 1 1 calc R U
H36C H 0.7954 0.3273 0.9027 0.060 Uiso 1 1 calc R U

loop_
_atom_site_aniso_label
_atom_site_aniso_U_11
_atom_site_aniso_U_22
_atom_site_aniso_U_33
_atom_site_aniso_U_23
_atom_site_aniso_U_13
_atom_site_aniso_U_12
B1 0.0227(9) 0.0246(12) 0.0224(9) 0.0042(9) 0.0031(7) -0.0008(8)
N1 0.0216(7) 0.0385(11) 0.0203(7) 0.0029(7) 0.0002(6) 0.0012(7)
C1 0.0291(9) 0.0350(13) 0.0296(10) -0.0029(9) 0.0034(7) -0.0022(9)
C2 0.0351(10) 0.0399(14) 0.0406(12) -0.0025(10) 0.0126(9) -0.0044(10)
C3 0.0455(11) 0.0400(14) 0.0315(11) 0.0033(10) 0.0165(9) 0.0026(10)
C4 0.0419(11) 0.0395(14) 0.0226(9) -0.0001(9) 0.0053(8) 0.0063(10)
C5 0.0347(10) 0.0418(14) 0.0323(11) -0.0053(10) -0.0047(8) 0.0010(10)
C6 0.0308(10) 0.0501(16) 0.0509(14) -0.0091(12) -0.0036(9) -0.0071(10)
C7 0.0297(10) 0.0447(15) 0.0549(14) 0.0029(12) 0.0084(9) -0.0062(10)
C8 0.0313(9) 0.0389(14) 0.0342(11) 0.0051(10) 0.0051(8) -0.0002(9)
C9 0.0259(8) 0.0297(12) 0.0219(9) -0.0004(8) 0.0036(7) 0.0043(8)
C10 0.0276(9) 0.0283(12) 0.0241(9) -0.0016(8) 0.0021(7) 0.0054(8)
C11 0.0272(9) 0.0290(12) 0.0250(9) -0.0014(8) 0.0004(7) 0.0050(8)
C12 0.0229(8) 0.0280(12) 0.0281(9) 0.0011(8) -0.0004(7) 0.0034(8)
C13 0.0245(8) 0.0313(12) 0.0208(9) 0.0011(8) 0.0012(6) 0.0010(8)
C18 0.0224(8) 0.0415(14) 0.0296(10) 0.0017(9) 0.0014(7) 0.0062(9)
C17 0.0274(9) 0.0446(14) 0.0267(10) -0.0044(9) 0.0075(7) 0.0068(9)
C16 0.0264(9) 0.0378(13) 0.0219(9) -0.0018(8) 0.0032(7) 0.0016(8)
C15 0.0256(8) 0.0261(11) 0.0228(9) -0.0002(8) 0.0024(7) 0.0017(8)
C14 0.0247(8) 0.0323(12) 0.0216(9) 0.0002(8) 0.0043(7) 0.0032(8)
C19 0.0211(8) 0.0291(11) 0.0184(8) 0.0014(8) -0.0004(6) 0.0016(8)
C20 0.0235(8) 0.0294(12) 0.0222(9) 0.0000(8) 0.0006(6) 0.0016(8)
C21 0.0313(9) 0.0318(13) 0.0292(10) -0.0065(9) 0.0009(7) 0.0006(9)
C22 0.0324(10) 0.0427(14) 0.0285(10) -0.0089(9) 0.0040(8) 0.0075(10)
C23 0.0247(8) 0.0434(14) 0.0280(9) -0.0022(9) 0.0063(7) 0.0039(9)
C24 0.0227(8) 0.0356(12) 0.0247(9) -0.0014(8) 0.0023(7) 0.0009(8)
C25 0.0278(9) 0.0357(13) 0.0360(11) 0.0000(9) 0.0064(8) -0.0033(9)
C26 0.0557(15) 0.070(2) 0.0666(18) -0.0376(16) 0.0241(13) -0.0002(15)
C27 0.0384(11) 0.0460(16) 0.0512(14) -0.0093(12) 0.0201(10) -0.0131(11)
C28 0.0204(8) 0.0254(11) 0.0222(8) -0.0006(8) 0.0025(6) 0.0025(7)
C29 0.0222(8) 0.0272(11) 0.0284(9) -0.0012(8) 0.0025(7) 0.0013(8)
C30 0.0262(9) 0.0296(12) 0.0332(10) -0.0083(9) 0.0024(7) -0.0023(8)
C31 0.0252(9) 0.0440(14) 0.0263(9) -0.0055(9) 0.0015(7) -0.0037(9)
C32 0.0257(8) 0.0382(13) 0.0235(9) 0.0048(9) 0.0014(7) -0.0006(9)
C33 0.0226(8) 0.0277(11) 0.0247(9) 0.0008(8) 0.0022(6) 0.0013(8)
C34 0.0406(11) 0.0254(12) 0.0419(12) 0.0011(10) -0.0019(9) -0.0007(9)
C35 0.0617(15) 0.065(2) 0.0316(12) -0.0112(12) -0.0056(10) -0.0138(14)
C36 0.0544(13) 0.0276(13) 0.0339(11) 0.0067(9) -0.0051(9) 0.0025(10)

loop_
_atom_type_symbol
_atom_type_description
_atom_type_scat_dispersion_real
_atom_type_scat_dispersion_imag
_atom_type_scat_source
C C 0.0033 0.0016 'International Tables Vol C Tables 4.2.6.8 and 6.1.1.4'
H H 0.0000 0.0000 'International Tables Vol C Tables 4.2.6.8 and 6.1.1.4'
B B 0.0013 0.0007 'International Tables Vol C Tables 4.2.6.8 and 6.1.1.4'
N N 0.0061 0.0033 'International Tables Vol C Tables 4.2.6.8 and 6.1.1.4'

loop_
_geom_angle_atom_site_label_1
_geom_angle_atom_site_label_2
_geom_angle_atom_site_label_3
_geom_angle
C19 B1 C15 117.68(15)
C19 B1 C28 123.41(15)
C15 B1 C28 118.90(17)
C12 N1 C9 108.71(14)
C12 N1 C13 126.28(16)
C9 N1 C13 124.96(15)
C2 C1 C9 117.81(18)
C2 C1 H1A 121.1
C9 C1 H1A 121.1
C1 C2 C3 120.9(2)
C1 C2 H2A 119.5
C3 C2 H2A 119.5
C4 C3 C2 121.20(19)
C4 C3 H3A 119.4
C2 C3 H3A 119.4
C3 C4 C10 119.28(18)
C3 C4 H4A 120.4
C10 C4 H4A 120.4
C6 C5 C11 119.4(2)
C6 C5 H5A 120.3
C11 C5 H5A 120.3
C5 C6 C7 120.4(2)
C5 C6 H6A 119.8
C7 C6 H6A 119.8
C8 C7 C6 121.6(2)
C8 C7 H7A 119.2
C6 C7 H7A 119.2
C7 C8 C12 117.6(2)
C7 C8 H8A 121.2
C12 C8 H8A 121.2
C1 C9 N1 129.40(17)
C1 C9 C10 122.01(18)
N1 C9 C10 108.56(16)
C4 C10 C9 118.78(18)
C4 C10 C11 134.28(18)
C9 C10 C11 106.93(16)
C5 C11 C12 119.07(19)
C5 C11 C10 133.65(19)
C12 C11 C10 107.28(16)
C8 C12 N1 129.66(17)
C8 C12 C11 121.82(18)
N1 C12 C11 108.51(17)
C14 C13 C18 119.98(16)
C14 C13 N1 119.77(17)
C18 C13 N1 120.25(16)
C17 C18 C13 119.67(17)
C17 C18 H18A 120.2
C13 C18 H18A 120.2
C16 C17 C18 120.29(18)
C16 C17 H17A 119.9
C18 C17 H17A 119.9
C17 C16 C15 121.26(17)
C17 C16 H16A 119.4
C15 C16 H16A 119.4
C14 C15 C16 117.43(16)
C14 C15 B1 120.36(17)
C16 C15 B1 122.18(16)
C13 C14 C15 121.34(17)
C13 C14 H14A 119.3
C15 C14 H14A 119.3
C24 C19 C20 117.75(17)
C24 C19 B1 120.63(18)
C20 C19 B1 121.59(16)
C21 C20 C19 120.08(17)
C21 C20 C25 117.75(19)
C19 C20 C25 122.17(18)
C22 C21 C20 122.0(2)
C22 C21 H21A 119.0
C20 C21 H21A 119.0
C23 C22 C21 118.08(19)
C23 C22 C26 121.1(2)
C21 C22 C26 120.9(2)
C22 C23 C24 121.82(18)
C22 C23 H23A 119.1
C24 C23 H23A 119.1
C23 C24 C19 120.19(19)
C23 C24 C27 118.73(18)
C19 C24 C27 121.02(18)
C20 C25 H25A 109.5
C20 C25 H25B 109.5
H25A C25 H25B 109.5
C20 C25 H25C 109.5
H25A C25 H25C 109.5
H25B C25 H25C 109.5
C22 C26 H26A 109.5
C22 C26 H26B 109.5
H26A C26 H26B 109.5
C22 C26 H26C 109.5
H26A C26 H26C 109.5
H26B C26 H26C 109.5
C24 C27 H27A 109.5
C24 C27 H27B 109.5
H27A C27 H27B 109.5
C24 C27 H27C 109.5
H27A C27 H27C 109.5
H27B C27 H27C 109.5
C29 C28 C33 117.71(16)
C29 C28 B1 120.96(17)
C33 C28 B1 121.23(18)
C30 C29 C28 120.09(18)
C30 C29 C34 117.34(19)
C28 C29 C34 122.54(17)
C31 C30 C29 122.1(2)
C31 C30 H30A 119.0
C29 C30 H30A 119.0
C32 C31 C30 117.65(18)
C32 C31 C35 121.0(2)
C30 C31 C35 121.4(2)
C31 C32 C33 122.43(19)
C31 C32 H32A 118.8
C33 C32 H32A 118.8
C32 C33 C28 119.90(19)
C32 C33 C36 117.85(18)
C28 C33 C36 122.22(17)
C29 C34 H34A 109.5
C29 C34 H34B 109.5
H34A C34 H34B 109.5
C29 C34 H34C 109.5
H34A C34 H34C 109.5
H34B C34 H34C 109.5
C31 C35 H35A 109.5
C31 C35 H35B 109.5
H35A C35 H35B 109.5
C31 C35 H35C 109.5
H35A C35 H35C 109.5
H35B C35 H35C 109.5
C33 C36 H36A 109.5
C33 C36 H36B 109.5
H36A C36 H36B 109.5
C33 C36 H36C 109.5
H36A C36 H36C 109.5
H36B C36 H36C 109.5

loop_
_geom_bond_atom_site_label_1
_geom_bond_atom_site_label_2
_geom_bond_distance
B1 C19 1.571(3)
B1 C15 1.572(3)
B1 C28 1.583(3)
N1 C12 1.397(2)
N1 C9 1.398(2)
N1 C13 1.419(2)
C1 C2 1.383(3)
C1 C9 1.382(3)
C1 H1A 0.9500
C2 C3 1.396(3)
C2 H2A 0.9500
C3 C4 1.371(3)
C3 H3A 0.9500
C4 C10 1.393(3)
C4 H4A 0.9500
C5 C6 1.380(3)
C5 C11 1.393(3)
C5 H5A 0.9500
C6 C7 1.394(3)
C6 H6A 0.9500
C7 C8 1.383(3)
C7 H7A 0.9500
C8 C12 1.386(3)
C8 H8A 0.9500
C9 C10 1.413(2)
C10 C11 1.440(3)
C11 C12 1.410(3)
C13 C14 1.388(3)
C13 C18 1.391(3)
C18 C17 1.385(3)
C18 H18A 0.9500
C17 C16 1.386(3)
C17 H17A 0.9500
C16 C15 1.403(3)
C16 H16A 0.9500
C15 C14 1.404(2)
C14 H14A 0.9500
C19 C24 1.413(2)
C19 C20 1.414(3)
C20 C21 1.389(3)
C20 C25 1.512(3)
C21 C22 1.383(3)
C21 H21A 0.9500
C22 C23 1.383(3)
C22 C26 1.509(3)
C23 C24 1.391(3)
C23 H23A 0.9500
C24 C27 1.512(3)
C25 H25A 0.9800
C25 H25B 0.9800
C25 H25C 0.9800
C26 H26A 0.9800
C26 H26B 0.9800
C26 H26C 0.9800
C27 H27A 0.9800
C27 H27B 0.9800
C27 H27C 0.9800
C28 C29 1.410(3)
C28 C33 1.414(3)
C29 C30 1.391(3)
C29 C34 1.505(3)
C30 C31 1.387(3)
C30 H30A 0.9500
C31 C32 1.375(3)
C31 C35 1.508(3)
C32 C33 1.393(3)
C32 H32A 0.9500
C33 C36 1.505(3)
C34 H34A 0.9800
C34 H34B 0.9800
C34 H34C 0.9800
C35 H35A 0.9800
C35 H35B 0.9800
C35 H35C 0.9800
C36 H36A 0.9800
C36 H36B 0.9800
C36 H36C 0.9800
